data_4100330
_journal_name_full 'Journal of the American Chemical Society'
_journal_year 2005
_chemical_formula_sum 'C24 H53 Cl N4 Si2'
_chemical_formula_weight 489.33
_space_group_IT_number 4
_symmetry_cell_setting monoclinic
_symmetry_space_group_name_Hall 'P 2yb'
_symmetry_space_group_name_H-M 'P 1 21 1'
_cell_angle_alpha 90.00
_cell_angle_beta 92.421(2)
_cell_angle_gamma 90.00
_cell_formula_units_Z 2
_cell_length_a 10.2880(9)
_cell_length_b 11.3745(9)
_cell_length_c 12.3997(9)
_cell_measurement_temperature 173(2)
_cell_volume 1449.7(2)
_diffrn_ambient_temperature 173(2)
_exptl_crystal_density_diffrn 1.121
_cod_depositor_comments
;
The following automatic conversions were performed:
'_symmetry_cell_setting' value 'Monoclinic' changed to 'monoclinic'
according to '/home/saulius/struct/CIF-dictionaries/cif_core.dic'
dictionary named 'cif_core.dic' version 2.4.1 from 2010-06-29.

Automatic conversion script
Id: cif_fix_enum 1527 2010-12-29 10:47:43Z saulius 
;
_cod_original_sg_symbol_H-M 'P 21'
_cod_database_code 4100330

loop_
_symmetry_equiv_pos_as_xyz
'x, y, z'
'-x, y+1/2, -z'

loop_
_atom_site_label
_atom_site_type_symbol
_atom_site_fract_x
_atom_site_fract_y
_atom_site_fract_z
_atom_site_U_iso_or_equiv
_atom_site_adp_type
_atom_site_occupancy
_atom_site_symmetry_multiplicity
_atom_site_calc_flag
_atom_site_refinement_flags
_atom_site_disorder_assembly
_atom_site_disorder_group
Si1 Si 0.26999(8) 0.63915(7) 0.17441(7) 0.0217(2) Uani 1 1 d . . .
Si2 Si 0.18446(8) 0.76970(8) 0.31399(7) 0.0226(2) Uani 1 1 d . . .
Cl Cl 0.46960(7) 0.59924(8) 0.20837(7) 0.0324(2) Uani 1 1 d . . .
N1 N 0.2555(3) 0.6775(3) 0.0396(2) 0.0274(6) Uani 1 1 d . . .
N2 N 0.1853(3) 0.5084(2) 0.1605(2) 0.0269(6) Uani 1 1 d . . .
N3 N 0.2352(3) 0.7420(3) 0.4488(2) 0.0310(7) Uani 1 1 d . . .
N4 N 0.0212(3) 0.7379(3) 0.3357(2) 0.0309(7) Uani 1 1 d . . .
C1 C 0.4327(4) 0.8271(4) 0.0279(3) 0.0379(9) Uani 1 1 d . . .
H1A H 0.3778 0.8861 0.0612 0.057 Uiso 1 1 calc R . .
H1B H 0.4902 0.8657 -0.0222 0.057 Uiso 1 1 calc R . .
H1C H 0.4852 0.7864 0.0841 0.057 Uiso 1 1 calc R . .
C2 C 0.4351(4) 0.6471(4) -0.0858(3) 0.0416(9) Uani 1 1 d . . .
H2A H 0.4932 0.6119 -0.0300 0.062 Uiso 1 1 calc R . .
H2B H 0.4871 0.6860 -0.1398 0.062 Uiso 1 1 calc R . .
H2C H 0.3817 0.5854 -0.1206 0.062 Uiso 1 1 calc R . .
C3 C 0.2669(4) 0.8045(4) -0.1226(3) 0.0458(10) Uani 1 1 d . . .
H3A H 0.2137 0.7485 -0.1653 0.069 Uiso 1 1 calc R . .
H3B H 0.3262 0.8454 -0.1697 0.069 Uiso 1 1 calc R . .
H3C H 0.2102 0.8619 -0.0891 0.069 Uiso 1 1 calc R . .
C4 C 0.3465(3) 0.7378(3) -0.0339(3) 0.0323(8) Uani 1 1 d . . .
C5 C 0.1623(3) 0.5956(4) -0.0151(3) 0.0341(8) Uani 1 1 d . . .
H5A H 0.1868 0.5823 -0.0905 0.041 Uiso 1 1 calc R . .
H5B H 0.0735 0.6293 -0.0164 0.041 Uiso 1 1 calc R . .
C6 C 0.1654(4) 0.4805(4) 0.0464(3) 0.0393(9) Uani 1 1 d . . .
H6A H 0.0824 0.4377 0.0337 0.047 Uiso 1 1 calc R . .
H6B H 0.2372 0.4303 0.0221 0.047 Uiso 1 1 calc R . .
C7 C 0.1869(3) 0.4084(3) 0.2380(3) 0.0328(8) Uani 1 1 d . . .
C8 C 0.2963(4) 0.3210(4) 0.2157(3) 0.0397(9) Uani 1 1 d . . .
H8A H 0.3802 0.3619 0.2202 0.060 Uiso 1 1 calc R . .
H8B H 0.2821 0.2876 0.1434 0.060 Uiso 1 1 calc R . .
H8C H 0.2965 0.2578 0.2694 0.060 Uiso 1 1 calc R . .
C9 C 0.0559(4) 0.3425(4) 0.2274(4) 0.0475(11) Uani 1 1 d . . .
H9A H 0.0519 0.2838 0.2850 0.071 Uiso 1 1 calc R . .
H9B H 0.0483 0.3033 0.1571 0.071 Uiso 1 1 calc R . .
H9C H -0.0156 0.3987 0.2335 0.071 Uiso 1 1 calc R . .
C10 C 0.2061(4) 0.4546(4) 0.3522(3) 0.0408(9) Uani 1 1 d . . .
H10A H 0.2878 0.4989 0.3588 0.061 Uiso 1 1 calc R . .
H10B H 0.2095 0.3885 0.4029 0.061 Uiso 1 1 calc R . .
H10C H 0.1334 0.5063 0.3687 0.061 Uiso 1 1 calc R . .
C11 C 0.2086(3) 0.9320(3) 0.2752(3) 0.0294(8) Uani 1 1 d . . .
C12 C 0.1462(4) 0.9603(4) 0.1637(3) 0.0399(9) Uani 1 1 d . . .
H12A H 0.1716 1.0397 0.1421 0.060 Uiso 1 1 calc R . .
H12B H 0.0513 0.9561 0.1668 0.060 Uiso 1 1 calc R . .
H12C H 0.1758 0.9032 0.1108 0.060 Uiso 1 1 calc R . .
C13 C 0.1409(4) 1.0100(3) 0.3581(3) 0.0415(10) Uani 1 1 d . . .
H13A H 0.1773 0.9931 0.4308 0.062 Uiso 1 1 calc R . .
H13B H 0.0474 0.9934 0.3551 0.062 Uiso 1 1 calc R . .
H13C H 0.1552 1.0930 0.3410 0.062 Uiso 1 1 calc R . .
C14 C 0.3533(4) 0.9678(4) 0.2771(3) 0.0398(9) Uani 1 1 d . . .
H14A H 0.4012 0.9134 0.2321 0.060 Uiso 1 1 calc R . .
H14B H 0.3895 0.9650 0.3514 0.060 Uiso 1 1 calc R . .
H14C H 0.3610 1.0479 0.2488 0.060 Uiso 1 1 calc R . .
C15 C 0.4771(4) 0.7401(5) 0.4445(3) 0.0535(12) Uani 1 1 d . . .
H15A H 0.4845 0.6598 0.4168 0.080 Uiso 1 1 calc R . .
H15B H 0.5558 0.7598 0.4881 0.080 Uiso 1 1 calc R . .
H15C H 0.4672 0.7951 0.3839 0.080 Uiso 1 1 calc R . .
C16 C 0.3664(5) 0.8646(4) 0.5787(4) 0.0535(12) Uani 1 1 d . . .
H16A H 0.3748 0.9309 0.5289 0.080 Uiso 1 1 calc R . .
H16B H 0.4420 0.8626 0.6294 0.080 Uiso 1 1 calc R . .
H16C H 0.2870 0.8740 0.6188 0.080 Uiso 1 1 calc R . .
C17 C 0.3677(5) 0.6450(5) 0.5943(3) 0.0587(13) Uani 1 1 d . . .
H17A H 0.2958 0.6500 0.6435 0.088 Uiso 1 1 calc R . .
H17B H 0.4507 0.6487 0.6361 0.088 Uiso 1 1 calc R . .
H17C H 0.3622 0.5707 0.5545 0.088 Uiso 1 1 calc R . .
C18 C 0.3591(4) 0.7486(4) 0.5140(3) 0.0392(9) Uani 1 1 d . . .
C19 C 0.1230(4) 0.7147(4) 0.5117(3) 0.0442(10) Uani 1 1 d . . .
H19A H 0.1309 0.7556 0.5822 0.053 Uiso 1 1 calc R . .
H19B H 0.1198 0.6291 0.5256 0.053 Uiso 1 1 calc R . .
C20 C 0.0021(4) 0.7522(4) 0.4529(3) 0.0462(10) Uani 1 1 d . . .
H20A H -0.0170 0.8355 0.4694 0.055 Uiso 1 1 calc R . .
H20B H -0.0719 0.7035 0.4749 0.055 Uiso 1 1 calc R . .
C21 C -0.1007(3) 0.7300(4) 0.2674(3) 0.0380(9) Uani 1 1 d . . .
C22 C -0.1821(4) 0.8432(4) 0.2751(4) 0.0537(12) Uani 1 1 d . . .
H22A H -0.1973 0.8601 0.3510 0.080 Uiso 1 1 calc R . .
H22B H -0.2657 0.8326 0.2355 0.080 Uiso 1 1 calc R . .
H22C H -0.1350 0.9089 0.2437 0.080 Uiso 1 1 calc R . .
C23 C -0.1832(4) 0.6259(5) 0.3044(4) 0.0555(12) Uani 1 1 d . . .
H23A H -0.1291 0.5551 0.3096 0.083 Uiso 1 1 calc R . .
H23B H -0.2558 0.6128 0.2520 0.083 Uiso 1 1 calc R . .
H23C H -0.2174 0.6435 0.3752 0.083 Uiso 1 1 calc R . .
C24 C -0.0672(4) 0.7074(4) 0.1513(3) 0.0430(10) Uani 1 1 d . . .
H24A H -0.0087 0.7693 0.1273 0.065 Uiso 1 1 calc R . .
H24B H -0.1471 0.7075 0.1053 0.065 Uiso 1 1 calc R . .
H24C H -0.0242 0.6309 0.1462 0.065 Uiso 1 1 calc R . .

loop_
_atom_site_aniso_label
_atom_site_aniso_U_11
_atom_site_aniso_U_22
_atom_site_aniso_U_33
_atom_site_aniso_U_23
_atom_site_aniso_U_13
_atom_site_aniso_U_12
Si1 0.0214(4) 0.0216(4) 0.0220(4) -0.0003(4) 0.0016(3) -0.0020(3)
Si2 0.0230(4) 0.0215(4) 0.0233(4) 0.0013(4) 0.0017(3) 0.0010(4)
Cl 0.0219(4) 0.0383(5) 0.0369(4) -0.0032(4) -0.0003(3) 0.0020(4)
N1 0.0304(15) 0.0319(17) 0.0200(13) -0.0020(12) 0.0005(11) -0.0062(12)
N2 0.0273(15) 0.0251(15) 0.0288(15) -0.0026(12) 0.0039(12) -0.0022(12)
N3 0.0324(15) 0.0350(18) 0.0257(14) -0.0005(13) 0.0028(11) 0.0040(13)
N4 0.0257(14) 0.0330(17) 0.0344(15) 0.0016(13) 0.0050(11) 0.0015(12)
C1 0.040(2) 0.035(2) 0.039(2) 0.0008(18) 0.0137(16) -0.0073(17)
C2 0.045(2) 0.042(2) 0.039(2) -0.0009(19) 0.0151(16) -0.0040(19)
C3 0.059(3) 0.044(3) 0.034(2) 0.0082(18) 0.0014(18) 0.005(2)
C4 0.0394(19) 0.032(2) 0.0257(17) 0.0040(15) 0.0077(14) 0.0020(16)
C5 0.0361(18) 0.043(2) 0.0231(15) -0.0039(17) 0.0013(13) -0.0060(18)
C6 0.042(2) 0.033(2) 0.042(2) -0.0097(17) -0.0053(17) -0.0080(17)
C7 0.0308(19) 0.0240(18) 0.044(2) 0.0027(17) 0.0100(16) -0.0036(15)
C8 0.041(2) 0.029(2) 0.050(2) 0.0015(18) 0.0114(18) 0.0018(16)
C9 0.038(2) 0.035(2) 0.070(3) 0.008(2) 0.011(2) -0.0081(18)
C10 0.049(2) 0.034(2) 0.039(2) 0.0133(18) 0.0064(18) 0.0004(18)
C11 0.0356(19) 0.0271(19) 0.0264(17) -0.0022(15) 0.0117(14) -0.0006(15)
C12 0.051(2) 0.031(2) 0.037(2) 0.0091(17) 0.0069(18) 0.0058(18)
C13 0.060(3) 0.0259(19) 0.040(2) -0.0007(17) 0.0179(19) 0.0068(18)
C14 0.043(2) 0.034(2) 0.042(2) -0.0049(18) 0.0089(17) -0.0150(18)
C15 0.037(2) 0.077(4) 0.045(2) -0.019(2) -0.0114(17) 0.013(2)
C16 0.055(3) 0.060(3) 0.044(3) -0.016(2) -0.011(2) 0.007(2)
C17 0.077(3) 0.059(3) 0.039(2) -0.003(2) -0.012(2) 0.029(3)
C18 0.044(2) 0.048(3) 0.0250(16) -0.0073(17) -0.0066(14) 0.0117(18)
C19 0.050(2) 0.062(3) 0.0220(17) 0.0040(19) 0.0128(16) 0.002(2)
C20 0.039(2) 0.061(3) 0.041(2) 0.007(2) 0.0131(16) 0.003(2)
C21 0.0234(17) 0.041(2) 0.050(2) 0.0010(19) 0.0022(15) 0.0036(16)
C22 0.036(2) 0.053(3) 0.071(3) 0.003(2) 0.000(2) 0.016(2)
C23 0.0271(18) 0.059(3) 0.081(3) 0.002(3) 0.0036(19) -0.006(2)
C24 0.0273(18) 0.052(3) 0.048(2) -0.001(2) -0.0083(16) 0.0037(18)

loop_
_geom_bond_atom_site_label_1
_geom_bond_atom_site_label_2
_geom_bond_distance
_geom_bond_site_symmetry_2
_geom_bond_publ_flag
Si1 N1 1.727(3) . ?
Si1 N2 1.729(3) . ?
Si1 Cl 2.1278(11) . ?
Si1 Si2 2.4705(12) . ?
Si2 N4 1.750(3) . ?
Si2 N3 1.759(3) . ?
Si2 C11 1.926(4) . ?
N1 C5 1.482(4) . ?
N1 C4 1.500(4) . ?
N2 C6 1.456(5) . ?
N2 C7 1.488(5) . ?
N3 C19 1.453(5) . ?
N3 C18 1.482(5) . ?
N4 C20 1.483(5) . ?
N4 C21 1.486(5) . ?
C1 C4 1.532(5) . ?
C2 C4 1.537(5) . ?
C3 C4 1.542(5) . ?
C5 C6 1.514(6) . ?
C7 C10 1.515(6) . ?
C7 C8 1.535(5) . ?
C7 C9 1.543(5) . ?
C11 C12 1.535(5) . ?
C11 C14 1.542(5) . ?
C11 C13 1.546(5) . ?
C15 C18 1.522(6) . ?
C16 C18 1.545(6) . ?
C17 C18 1.543(6) . ?
C19 C20 1.478(6) . ?
C21 C24 1.517(6) . ?
C21 C23 1.538(6) . ?
C21 C22 1.541(6) . ?

loop_
_cod_related_entry_id
_cod_related_entry_database
_cod_related_entry_code
1 ChemSpider 21122871
